data_2001663
loop_
_publ_author_name
'Bond, M. R.'
'Willett, R. D.'

_publ_section_title
;
 Structures of tetrakis(2-amino-6-methylpyridinium)
 <i>catena</i>-bis(acetonitrile)tetradeca-\m-chloro-pentanickelate(II)
 and bis(3-picolinium)
 <i>catena</i>-diaquaocta-\m-chloro-trinickelate(II)
;
_journal_issue 5
_journal_name_full 'Acta Crystallographica Section C'
_journal_page_first 861
_journal_page_last 865
_journal_paper_doi 10.1107/S0108270192009600
_journal_volume 49
_journal_year 1993
_chemical_formula_sum 'C28 H42 Cl14 N10 Ni5'
_chemical_formula_weight 1308.6
_space_group_IT_number 2
_space_group_name_Hall '-P 1'
_space_group_name_H-M_alt 'P -1'
_symmetry_cell_setting triclinic
_symmetry_space_group_name_H-M 'P -1'
_cell_angle_alpha 73.090(10)
_cell_angle_beta 73.650(10)
_cell_angle_gamma 70.870(10)
_cell_formula_units_Z 1
_cell_length_a 8.6860(10)
_cell_length_b 12.483(2)
_cell_length_c 12.933(2)
_cell_volume 1240.4(3)
_diffrn_radiation_type Mo
_diffrn_radiation_wavelength 0.71069
_exptl_absorpt_coefficient_mu 2.670
_exptl_crystal_density_diffrn 1.75
_exptl_crystal_F_000 658
_cod_data_source_file st0571.cif
_cod_data_source_block st0571_structure_1_of_2
_cod_database_code 2001663

loop_
_space_group_symop_id
_space_group_symop_operation_xyz
1 x,y,z
2 -x,-y,-z

loop_
_atom_site_label
_atom_site_fract_x
_atom_site_fract_y
_atom_site_fract_z
_atom_site_U_iso_or_equiv
Ni(1) 0 0 0 .0290(10)
Ni(2) .0399(2) -.2031(2) .1941(2) .0270(10)
Ni(3) .0885(2) -.41550(10) .38400(10) .0270(10)
Cl(1) -.0513(4) .0028(3) .1942(3) .030(2)
Cl(2) -.1419(4) -.1511(3) .0639(3) .030(2)
Cl(3) .2486(4) -.1521(3) .0333(3) .030(2)
Cl(4) -.1667(4) -.2623(3) .3518(3) .033(2)
Cl(5) .0307(4) -.4246(3) .5766(3) .037(2)
Cl(6) .1408(4) -.4043(3) .1871(3) .029(2)
Cl(7) .2131(4) -.2499(3) .3267(3) .033(2)
N .3158(15) -.5293(10) .4000(10) .042(7)
C(1) .4307(18) -.5955(13) .4217(12) .042(8)
C(2) .5847(15) -.6784(11) .4482(13) .083(10)
N(11) .1466(11) .5062(9) .8274(8) .032(5)
N(12) .3728(13) .3563(9) .7711(9) .057(7)
C(11) .3085(15) .4517(12) .8154(11) .040(7)
C(12) .0718(16) .6051(11) .8690(10) .033(7)
C(13) -.1112(15) .6510(10) .8737(11) .053(8)
C(14) .1707(17) .6511(11) .8986(10) .038(8)
C(15) .3410(17) .5925(12) .8898(11) .053(9)
C(16) .4109(15) .4947(12) .8531(10) .053(8)
N(21) -.7632(11) .0417(8) .2769(8) .036(6)
N(22) -.5521(13) -.0490(9) .1468(9) .052(7)
C(21) -.6004(14) .0060(10) .2298(10) .032(7)
C(22) -.4855(18) .0280(12) .2721(13) .071(10)
C(23) -.5407(18) .0809(13) .3595(13) .074(10)
C(24) -1.0083(15) .13220(10) .3972(11) .060(8)
C(25) -.8234(15) .0968(10) .3641(11) .046(7)
C(26) -.7141(18) .1158(13) .4054(12) .067(10)
H(2A) .6730 -.6407 .4222 .098
H(2B) .6121 -.7421 .4131 .098
H(2C) .5706 -.7069 .5267 .098
H(11) .0773 .4742 .8055 .038
H(12A) .4901 .3280 .7699 .068
H(12B) .3550 .3763 .6971 .068
H(12C) .3189 .2970 .8149 .068
H(13A) -.1528 .7196 .9034 .063
H(13B) -.1663 .5932 .9200 .063
H(13C) -.1323 .6699 .8006 .063
H(14) .1254 .7219 .9246 .045
H(15) .4103 .6247 .9114 .064
H(16) .5261 .4546 .8522 .064
H(21) -.8428 .0277 .2473 .044
H(22A) -.4329 -.0687 .1249 .086
H(22B) -.6000 .0009 .0853 .086
H(22C) -.5887 -.1186 .1705 .086
H(22) -.3688 .0061 .2400 .085
H(23) -.4620 .0946 .3900 .089
H(24A) -1.0408 .1708 .4572 .072
H(24B) -1.0493 .0645 .4199 .072
H(24C) -1.0540 .1840 .3355 .072
H(26) -.7519 .1531 .4667 .080

loop_
_geom_angle_atom_site_label_1
_geom_angle_atom_site_label_2
_geom_angle_atom_site_label_3
_geom_angle
Cl(1) Ni(1) Cl(2) 85.40(10)
Cl(2) Ni(1) Cl(3) 86.40(10)
Cl(1) Ni(2) Cl(3) 85.40(10)
Cl(1) Ni(2) Cl(4) 97.10(10)
Cl(3) Ni(2) Cl(4) 177.3(2)
Cl(2) Ni(2) Cl(6) 95.30(10)
Cl(4) Ni(2) Cl(6) 85.60(10)
Cl(2) Ni(2) Cl(7) 178.00(10)
Cl(4) Ni(2) Cl(7) 85.20(10)
Cl(4) Ni(3) Cl(5) 94.60(10)
Cl(5) Ni(3) Cl(6) 178.70(10)
Cl(5) Ni(3) Cl(7) 96.00(10)
Cl(4) Ni(3) N 173.3(4)
Cl(6) Ni(3) N 93.2(4)
Ni(1) Cl(2) Ni(2) 76.80(10)
Cl(1) Ni(1) Cl(3) 85.70(10)
Cl(1) Ni(2) Cl(2) 84.80(10)
Cl(2) Ni(2) Cl(3) 85.70(10)
Cl(2) Ni(2) Cl(4) 93.80(10)
Cl(1) Ni(2) Cl(6) 177.30(10)
Cl(3) Ni(2) Cl(6) 91.90(10)
Cl(1) Ni(2) Cl(7) 93.70(10)
Cl(3) Ni(2) Cl(7) 95.70(10)
Cl(6) Ni(2) Cl(7) 86.30(10)
Cl(4) Ni(3) Cl(6) 84.20(10)
Cl(4) Ni(3) Cl(7) 83.30(10)
Cl(6) Ni(3) Cl(7) 84.30(10)
Cl(5) Ni(3) N 88.1(4)
Cl(7) Ni(3) N 90.4(4)
Ni(1) Cl(1) Ni(2) 76.50(10)
Ni(1) Cl(3) Ni(2) 77.00(10)
Ni(2) Cl(4) Ni(3) 77.50(10)
Ni(2) Cl(7) Ni(3) 77.20(10)
Ni(3) N C(1) 171.5(11)
C(11) N(11) C(12) 124.6(14)
N(11) C(11) C(16) 118.1(13)
N(11) C(12) C(13) 114.9(14)
C(13) C(12) C(14) 127.4(12)
C(14) C(15) C(16) 123.4(16)
C(21) N(21) C(25) 124.9(13)
N(21) C(21) C(22) 117.3(13)
C(21) C(22) C(23) 119.3(13)
N(21) C(25) C(24) 114.4(14)
C(24) C(25) C(26) 127.8(13)
Ni(2) Cl(6) Ni(3) 78.50(10)
N C(1) C(2) 177.6(18)
N(11) C(11) N(12) 120.8(15)
N(12) C(11) C(16) 121.1(11)
N(11) C(12) C(14) 117.6(11)
C(12) C(14) C(15) 118.4(13)
C(11) C(16) C(15) 117.6(12)
N(21) C(21) N(22) 121.(13)
N(22) C(21) C(22) 121.6(11)
C(22) C(23) C(26) 120.4(17)
N(21) C(25) C(26) 117.8(11)
C(23) C(26) C(25) 120.2(15)

loop_
_geom_bond_atom_site_label_1
_geom_bond_atom_site_label_2
_geom_bond_distance
Ni(1) Cl(1) 2.432(3)
Ni(1) Cl(3) 2.413(3)
Ni(2) Cl(2) 2.438(4)
Ni(2) Cl(4) 2.421(3)
Ni(2) Cl(7) 2.416(4)
Ni(3) Cl(5) 2.374(4)
Ni(3) Cl(7) 2.473(4)
Ni(3) Cl(5) 2.405(5)
C(1) C(2) 1.456(18)
N(11) C(11) 1.333(14)
N(12) C(11) 1.36(2)
C(12) C(13) 1.493(18)
C(14) C(15) 1.407(19)
N(21) C(21) 1.352(14)
N(22) C(21) 1.336(18)
C(22) C(23) 1.37(3)
C(24) C(25) 1.489(17)
Ni(1) Cl(2) 2.410(4)
Ni(2) Cl(1) 2.429(4)
Ni(2) Cl(3) 2.425(3)
Ni(2) Cl(6) 2.394(4)
Ni(3) Cl(4) 2.454(3)
Ni(3) Cl(6) 2.428(4)
Ni(3) N 2.044(11)
N C(1) 1.114(18)
N(11) C(12) 1.378(17)
C(11) C(16) 1.42(3)
C(12) C(14) 1.36(2)
C(15) C(16) 1.33(2)
N(21) C(25) 1.379(17)
C(21) C(22) 1.39(3)
C(23) C(26) 1.424(19)
C(25) C(26) 1.32(3)
